data_4029802
loop_
_publ_author_name
'Long, Sihui'
'Muthusamy, Venkatraj'
'Willis, Peter G.'
'Parkin, Sean'
'Cammers, Arthur'

_publ_section_title
;
 Inversion symmetry and local vs. dispersive interactions in the
 nucleation of hydrogen bonded cyclic n-mer and tape of
 imidazolecarboxamidines.
;
_journal_name_full 'Beilstein journal of organic chemistry'
_journal_page_first 23
_journal_paper_doi 10.3762/bjoc.4.23
_journal_volume 4
_journal_year 2008
_chemical_formula_sum 'C16 H26 N4'
_chemical_formula_weight 274.41
_chemical_name_systematic
; 
 ? 
;
_space_group_IT_number 14
_symmetry_cell_setting monoclinic
_symmetry_space_group_name_Hall '-P 2yn'
_symmetry_space_group_name_H-M 'P 1 21/n 1'
_atom_sites_solution_hydrogens geom
_atom_sites_solution_primary direct
_atom_sites_solution_secondary difmap
_audit_creation_method SHELXL-97
_cell_angle_alpha 90.00
_cell_angle_beta 96.9890(10)
_cell_angle_gamma 90.00
_cell_formula_units_Z 4
_cell_length_a 5.54350(10)
_cell_length_b 27.7440(5)
_cell_length_c 10.0705(2)
_cell_measurement_reflns_used 4198
_cell_measurement_temperature 90.0(2)
_cell_measurement_theta_max 66.89
_cell_measurement_theta_min 3.18
_cell_volume 1537.32(5)
_computing_cell_refinement 'APEX2, Bruker-Nonius, 2004'
_computing_data_collection 'APEX2, Bruker-Nonius, 2004'
_computing_data_reduction 'APEX2, Bruker-Nonius, 2004'
_computing_molecular_graphics 'XP in SHELXTL (Sheldrick, 1994)'
_computing_publication_material
; 
SHELX97-2 (Sheldrick, 1997) and local procedures 
;
_computing_structure_refinement 'SHELXL-97 (Sheldrick, 1997)'
_computing_structure_solution 'SHELXS-97 (Sheldrick, 1990)'
_diffrn_ambient_temperature 90.0(2)
_diffrn_detector_area_resol_mean 18
_diffrn_measured_fraction_theta_full .984
_diffrn_measured_fraction_theta_max .984
_diffrn_measurement_device_type 'Bruker-Nonius X8 Proteum'
_diffrn_measurement_method '\w and \f scans'
_diffrn_radiation_monochromator 'Montel multilayer optics'
_diffrn_radiation_source 'FR-591 rotating anode'
_diffrn_radiation_type CuK\a
_diffrn_radiation_wavelength 1.54178
_diffrn_reflns_av_R_equivalents 0.0532
_diffrn_reflns_av_sigmaI/netI 0.0384
_diffrn_reflns_limit_h_max 6
_diffrn_reflns_limit_h_min -6
_diffrn_reflns_limit_k_max 32
_diffrn_reflns_limit_k_min -9
_diffrn_reflns_limit_l_max 12
_diffrn_reflns_limit_l_min -11
_diffrn_reflns_number 16404
_diffrn_reflns_theta_full 68.28
_diffrn_reflns_theta_max 68.28
_diffrn_reflns_theta_min 3.19
_exptl_absorpt_coefficient_mu 0.559
_exptl_absorpt_correction_T_max 0.9834
_exptl_absorpt_correction_T_min 0.8980
_exptl_absorpt_correction_type multi-scan
_exptl_absorpt_process_details 'Sadabs in APEX2, Bruker-Nonius, 2004'
_exptl_crystal_colour colourless
_exptl_crystal_density_diffrn 1.186
_exptl_crystal_density_method 'not measured'
_exptl_crystal_description 'flattened rod'
_exptl_crystal_F_000 600
_exptl_crystal_size_max 0.18
_exptl_crystal_size_mid 0.10
_exptl_crystal_size_min 0.03
_refine_diff_density_max .304
_refine_diff_density_min -.211
_refine_diff_density_rms .039
_refine_ls_extinction_method none
_refine_ls_goodness_of_fit_ref 1.040
_refine_ls_hydrogen_treatment constr
_refine_ls_matrix_type full
_refine_ls_number_parameters 181
_refine_ls_number_reflns 2772
_refine_ls_number_restraints 0
_refine_ls_restrained_S_all 1.040
_refine_ls_R_factor_all 0.0488
_refine_ls_R_factor_gt 0.0386
_refine_ls_shift/su_max 0.000
_refine_ls_shift/su_mean 0.000
_refine_ls_structure_factor_coef Fsqd
_refine_ls_weighting_details 'calc w=1/[\s^2^(Fo^2^)+(0.0376P)^2^+0.6375P] where P=(Fo^2^+2Fc^2^)/3'
_refine_ls_weighting_scheme calc
_refine_ls_wR_factor_gt 0.0924
_refine_ls_wR_factor_ref 0.0988
_reflns_number_gt 2318
_reflns_number_total 2772
_reflns_threshold_expression >2\s(I)
_cod_data_source_file 9c_Ci.cif
_cod_data_source_block x04055
_cod_original_sg_symbol_H-M 'P 21/n'
_cod_database_code 4029802

loop_
_symmetry_equiv_pos_as_xyz
'x, y, z'
'-x+1/2, y+1/2, -z+1/2'
'-x, -y, -z'
'x-1/2, -y-1/2, z-1/2'

loop_
_atom_site_label
_atom_site_type_symbol
_atom_site_fract_x
_atom_site_fract_y
_atom_site_fract_z
_atom_site_U_iso_or_equiv
_atom_site_adp_type
_atom_site_occupancy
_atom_site_symmetry_multiplicity
_atom_site_calc_flag
_atom_site_refinement_flags
N1 N 0.1578(2) 0.06685(4) -0.05509(11) 0.0182(3) Uani 1 1 d .
N2 N -0.1552(2) 0.02774(4) -0.16291(11) 0.0204(3) Uani 1 1 d .
N3 N 0.3817(2) 0.07279(4) 0.15445(11) 0.0212(3) Uani 1 1 d .
H3 H 0.3750 0.0411 0.1525 0.025 Uiso 1 1 calc R
N4 N 0.3310(2) 0.14246(4) 0.02604(11) 0.0210(3) Uani 1 1 d .
C1 C -0.0811(2) 0.05542(5) -0.05991(14) 0.0209(3) Uani 1 1 d .
H1 H -0.1828 0.0661 0.0036 0.025 Uiso 1 1 calc R
C2 C 0.0482(2) 0.02123(5) -0.22743(14) 0.0199(3) Uani 1 1 d .
H2 H 0.0518 0.0027 -0.3065 0.024 Uiso 1 1 calc R
C3 C 0.2419(2) 0.04483(5) -0.16307(13) 0.0199(3) Uani 1 1 d .
H3 H 0.4022 0.0460 -0.1873 0.024 Uiso 1 1 calc R
C4 C 0.2960(2) 0.09798(5) 0.04275(13) 0.0188(3) Uani 1 1 d .
C5 C 0.4846(2) 0.09682(5) 0.27760(13) 0.0200(3) Uani 1 1 d .
H5 H 0.3829 0.1258 0.2909 0.024 Uiso 1 1 calc R
C6 C 0.4681(3) 0.06244(5) 0.39430(14) 0.0215(3) Uani 1 1 d .
H6A H 0.2958 0.0537 0.3979 0.026 Uiso 1 1 calc R
H6B H 0.5582 0.0325 0.3794 0.026 Uiso 1 1 calc R
C7 C 0.5718(3) 0.08467(5) 0.52726(14) 0.0234(3) Uani 1 1 d .
H7A H 0.5693 0.0604 0.5992 0.028 Uiso 1 1 calc R
H7B H 0.4688 0.1121 0.5480 0.028 Uiso 1 1 calc R
C8 C 0.8316(3) 0.10213(6) 0.52363(15) 0.0255(3) Uani 1 1 d .
H8A H 0.9388 0.0741 0.5147 0.031 Uiso 1 1 calc R
H8B H 0.8891 0.1186 0.6088 0.031 Uiso 1 1 calc R
C9 C 0.8475(3) 0.13665(5) 0.40732(14) 0.0238(3) Uani 1 1 d .
H9A H 1.0192 0.1459 0.4044 0.029 Uiso 1 1 calc R
H9B H 0.7544 0.1663 0.4214 0.029 Uiso 1 1 calc R
C10 C 0.7466(2) 0.11356(5) 0.27388(14) 0.0211(3) Uani 1 1 d .
H10A H 0.7520 0.1372 0.2008 0.025 Uiso 1 1 calc R
H10B H 0.8489 0.0857 0.2556 0.025 Uiso 1 1 calc R
C11 C 0.2340(3) 0.16616(5) -0.09892(14) 0.0212(3) Uani 1 1 d .
H11 H 0.1047 0.1454 -0.1475 0.025 Uiso 1 1 calc R
C12 C 0.1238(3) 0.21455(5) -0.06731(14) 0.0234(3) Uani 1 1 d .
H12A H 0.2474 0.2341 -0.0121 0.028 Uiso 1 1 calc R
H12B H -0.0137 0.2092 -0.0149 0.028 Uiso 1 1 calc R
C13 C 0.0339(3) 0.24207(5) -0.19553(15) 0.0255(3) Uani 1 1 d .
H13A H -0.1008 0.2239 -0.2465 0.031 Uiso 1 1 calc R
H13B H -0.0297 0.2739 -0.1720 0.031 Uiso 1 1 calc R
C14 C 0.2375(3) 0.24922(5) -0.28270(15) 0.0246(3) Uani 1 1 d .
H14A H 0.1722 0.2655 -0.3670 0.030 Uiso 1 1 calc R
H14B H 0.3648 0.2702 -0.2354 0.030 Uiso 1 1 calc R
C15 C 0.3487(3) 0.20104(5) -0.31468(14) 0.0237(3) Uani 1 1 d .
H15A H 0.4870 0.2066 -0.3664 0.028 Uiso 1 1 calc R
H15B H 0.2260 0.1815 -0.3706 0.028 Uiso 1 1 calc R
C16 C 0.4373(3) 0.17338(5) -0.18671(14) 0.0225(3) Uani 1 1 d .
H16A H 0.5003 0.1415 -0.2105 0.027 Uiso 1 1 calc R
H16B H 0.5724 0.1913 -0.1357 0.027 Uiso 1 1 calc R

loop_
_atom_site_aniso_label
_atom_site_aniso_U_11
_atom_site_aniso_U_22
_atom_site_aniso_U_33
_atom_site_aniso_U_23
_atom_site_aniso_U_13
_atom_site_aniso_U_12
N1 0.0161(6) 0.0223(6) 0.0159(6) -0.0005(5) 0.0008(4) -0.0019(4)
N2 0.0164(6) 0.0254(6) 0.0190(6) -0.0004(5) 0.0004(5) -0.0018(5)
N3 0.0241(6) 0.0203(6) 0.0180(6) 0.0003(5) -0.0019(5) -0.0029(5)
N4 0.0207(6) 0.0239(7) 0.0180(6) 0.0007(5) 0.0003(5) -0.0022(5)
C1 0.0150(7) 0.0273(8) 0.0206(7) -0.0017(6) 0.0033(5) -0.0010(6)
C2 0.0199(7) 0.0230(7) 0.0168(7) -0.0015(6) 0.0018(5) 0.0009(6)
C3 0.0168(7) 0.0248(7) 0.0186(7) -0.0002(6) 0.0041(5) 0.0014(5)
C4 0.0146(6) 0.0256(8) 0.0160(7) -0.0027(5) 0.0018(5) -0.0014(5)
C5 0.0205(7) 0.0215(7) 0.0172(7) -0.0019(5) 0.0001(5) -0.0002(5)
C6 0.0204(7) 0.0248(8) 0.0191(7) 0.0003(6) 0.0022(6) -0.0028(6)
C7 0.0268(8) 0.0266(8) 0.0170(7) 0.0013(6) 0.0034(6) 0.0001(6)
C8 0.0246(8) 0.0302(8) 0.0199(8) -0.0004(6) -0.0038(6) -0.0019(6)
C9 0.0212(7) 0.0276(8) 0.0219(8) -0.0005(6) -0.0008(6) -0.0043(6)
C10 0.0215(7) 0.0232(8) 0.0184(7) 0.0009(6) 0.0017(6) -0.0005(6)
C11 0.0206(7) 0.0241(8) 0.0179(7) 0.0009(6) -0.0021(5) -0.0043(6)
C12 0.0199(7) 0.0284(8) 0.0221(8) -0.0004(6) 0.0029(6) -0.0011(6)
C13 0.0211(7) 0.0266(8) 0.0283(8) 0.0028(6) 0.0013(6) 0.0009(6)
C14 0.0234(7) 0.0261(8) 0.0237(8) 0.0050(6) 0.0004(6) -0.0029(6)
C15 0.0237(7) 0.0274(8) 0.0200(7) 0.0005(6) 0.0030(6) -0.0041(6)
C16 0.0220(7) 0.0242(8) 0.0216(7) -0.0008(6) 0.0032(6) 0.0004(6)

loop_
_atom_type_symbol
_atom_type_description
_atom_type_scat_dispersion_real
_atom_type_scat_dispersion_imag
_atom_type_scat_source
C C .0181 .0091 'International Tables Vol C Tables 4.2.6.8 and 6.1.1.4'
H H .0000 .0000 'International Tables Vol C Tables 4.2.6.8 and 6.1.1.4'
N N .0311 .0180 'International Tables Vol C Tables 4.2.6.8 and 6.1.1.4'

loop_
_geom_angle_atom_site_label_1
_geom_angle_atom_site_label_2
_geom_angle_atom_site_label_3
_geom_angle
C1 N1 C3 106.91(11)
C1 N1 C4 126.41(11)
C3 N1 C4 126.64(11)
C1 N2 C2 104.63(11)
C4 N3 C5 121.91(11)
C4 N3 H3 119.0
C5 N3 H3 119.0
C4 N4 C11 120.47(12)
N2 C1 N1 112.00(12)
N2 C1 H1 124.0
N1 C1 H1 124.0
C3 C2 N2 110.95(12)
C3 C2 H2 124.5
N2 C2 H2 124.5
C2 C3 N1 105.51(12)
C2 C3 H3 127.2
N1 C3 H3 127.2
N4 C4 N3 124.61(12)
N4 C4 N1 124.47(12)
N3 C4 N1 110.92(11)
N3 C5 C6 108.35(11)
N3 C5 C10 113.05(11)
C6 C5 C10 110.79(11)
N3 C5 H5 108.2
C6 C5 H5 108.2
C10 C5 H5 108.2
C7 C6 C5 111.89(11)
C7 C6 H6A 109.2
C5 C6 H6A 109.2
C7 C6 H6B 109.2
C5 C6 H6B 109.2
H6A C6 H6B 107.9
C6 C7 C8 111.39(12)
C6 C7 H7A 109.3
C8 C7 H7A 109.4
C6 C7 H7B 109.4
C8 C7 H7B 109.3
H7A C7 H7B 108.0
C7 C8 C9 111.20(12)
C7 C8 H8A 109.4
C9 C8 H8A 109.4
C7 C8 H8B 109.4
C9 C8 H8B 109.4
H8A C8 H8B 108.0
C8 C9 C10 111.25(12)
C8 C9 H9A 109.4
C10 C9 H9A 109.4
C8 C9 H9B 109.4
C10 C9 H9B 109.4
H9A C9 H9B 108.0
C5 C10 C9 110.60(11)
C5 C10 H10A 109.5
C9 C10 H10A 109.5
C5 C10 H10B 109.5
C9 C10 H10B 109.5
H10A C10 H10B 108.1
N4 C11 C12 109.33(11)
N4 C11 C16 109.67(11)
C12 C11 C16 110.37(12)
N4 C11 H11 109.2
C12 C11 H11 109.2
C16 C11 H11 109.2
C11 C12 C13 111.15(12)
C11 C12 H12A 109.4
C13 C12 H12A 109.4
C11 C12 H12B 109.4
C13 C12 H12B 109.4
H12A C12 H12B 108.0
C14 C13 C12 111.26(12)
C14 C13 H13A 109.4
C12 C13 H13A 109.4
C14 C13 H13B 109.4
C12 C13 H13B 109.4
H13A C13 H13B 108.0
C15 C14 C13 110.77(12)
C15 C14 H14A 109.5
C13 C14 H14A 109.5
C15 C14 H14B 109.5
C13 C14 H14B 109.5
H14A C14 H14B 108.1
C14 C15 C16 111.05(12)
C14 C15 H15A 109.4
C16 C15 H15A 109.4
C14 C15 H15B 109.4
C16 C15 H15B 109.4
H15A C15 H15B 108.0
C11 C16 C15 111.69(12)
C11 C16 H16A 109.3
C15 C16 H16A 109.3
C11 C16 H16B 109.3
C15 C16 H16B 109.3
H16A C16 H16B 107.9

loop_
_geom_bond_atom_site_label_1
_geom_bond_atom_site_label_2
_geom_bond_distance
N1 C1 1.3569(17)
N1 C3 1.3771(18)
N1 C4 1.4559(17)
N2 C1 1.3158(18)
N2 C2 1.3801(18)
N3 C4 1.3600(18)
N3 C5 1.4615(17)
N3 H3 0.8800
N4 C4 1.2637(19)
N4 C11 1.4631(17)
C1 H1 0.9500
C2 C3 1.3539(19)
C2 H2 0.9500
C3 H3 0.9500
C5 C6 1.5251(19)
C5 C10 1.5296(19)
C5 H5 1.0000
C6 C7 1.5220(19)
C6 H6A 0.9900
C6 H6B 0.9900
C7 C8 1.524(2)
C7 H7A 0.9900
C7 H7B 0.9900
C8 C9 1.524(2)
C8 H8A 0.9900
C8 H8B 0.9900
C9 C10 1.5316(19)
C9 H9A 0.9900
C9 H9B 0.9900
C10 H10A 0.9900
C10 H10B 0.9900
C11 C12 1.524(2)
C11 C16 1.528(2)
C11 H11 1.0000
C12 C13 1.530(2)
C12 H12A 0.9900
C12 H12B 0.9900
C13 C14 1.525(2)
C13 H13A 0.9900
C13 H13B 0.9900
C14 C15 1.523(2)
C14 H14A 0.9900
C14 H14B 0.9900
C15 C16 1.529(2)
C15 H15A 0.9900
C15 H15B 0.9900
C16 H16A 0.9900
C16 H16B 0.9900

loop_
_geom_torsion_atom_site_label_1
_geom_torsion_atom_site_label_2
_geom_torsion_atom_site_label_3
_geom_torsion_atom_site_label_4
_geom_torsion
C2 N2 C1 N1 -0.08(16)
C3 N1 C1 N2 0.03(16)
C4 N1 C1 N2 177.89(12)
C1 N2 C2 C3 0.10(16)
N2 C2 C3 N1 -0.08(16)
C1 N1 C3 C2 0.03(15)
C4 N1 C3 C2 -177.82(13)
C11 N4 C4 N3 179.07(12)
C11 N4 C4 N1 -1.0(2)
C5 N3 C4 N4 12.1(2)
C5 N3 C4 N1 -167.82(11)
C1 N1 C4 N4 -94.57(17)
C3 N1 C4 N4 82.88(18)
C1 N1 C4 N3 85.34(16)
C3 N1 C4 N3 -97.22(15)
C4 N3 C5 C6 157.56(12)
C4 N3 C5 C10 -79.24(16)
N3 C5 C6 C7 180.00(11)
C10 C5 C6 C7 55.44(15)
C5 C6 C7 C8 -54.74(16)
C6 C7 C8 C9 54.64(16)
C7 C8 C9 C10 -55.82(16)
N3 C5 C10 C9 -177.81(11)
C6 C5 C10 C9 -55.98(15)
C8 C9 C10 C5 56.53(16)
C4 N4 C11 C12 136.73(13)
C4 N4 C11 C16 -102.13(15)
N4 C11 C12 C13 176.49(11)
C16 C11 C12 C13 55.79(15)
C11 C12 C13 C14 -56.48(16)
C12 C13 C14 C15 56.04(16)
C13 C14 C15 C16 -55.55(16)
N4 C11 C16 C15 -176.24(11)
C12 C11 C16 C15 -55.74(15)
C14 C15 C16 C11 55.89(16)
